data_7714750
loop_
_publ_author_name
'Jiao, Zixian'
'Quah, Jasmine'
'Syed, Tajamul Hussain'
'Wei, Wei'
'Zhang, Bingbing'
'Wang, Fei'
'Wang, Jian'

_publ_section_title
;
 Synthesis, crystal and electronic structures, linear and nonlinear
 optical properties, and photocurrent response of oxyhalides
 CeHaVIO<sub>4</sub> (Ha = Cl, Br; VI = Mo, W).
;
_journal_issue 5
_journal_name_full 'Dalton transactions (Cambridge, England : 2003)'
_journal_page_first 2029
_journal_page_last 2038
_journal_paper_doi 10.1039/d3dt03640e
_journal_volume 53
_journal_year 2024
_chemical_formula_sum 'Ce Cl Mo O4'
_chemical_formula_weight 335.5
_space_group_IT_number 7
_space_group_name_Hall 'P -2yc'
_space_group_name_H-M_alt 'P 1 c 1'
_symmetry_cell_setting monoclinic
_symmetry_Int_Tables_number 7
_symmetry_space_group_name_Hall 'P -2yc'
_symmetry_space_group_name_H-M 'P 1 c 1'
_audit_update_record
;
2023-10-20 deposited with the CCDC.	2023-12-15 downloaded from the CCDC.
;
_cell_angle_alpha 90
_cell_angle_beta 90.0140(7)
_cell_angle_gamma 90
_cell_formula_units_Z 4
_cell_length_a 9.55130(10)
_cell_length_b 5.793
_cell_length_c 7.94950(10)
_cell_measurement_reflns_used 19294
_cell_measurement_temperature 296.97(13)
_cell_measurement_theta_max 38.4
_cell_measurement_theta_min 3.32
_cell_volume 439.851(7)
_computing_cell_refinement 'CrysAlisPro 1.171.42.53a (Rigaku OD, 2022)'
_computing_data_collection 'CrysAlisPro 1.171.42.53a (Rigaku OD, 2022)'
_computing_data_reduction 'CrysAlisPro 1.171.42.53a (Rigaku OD, 2022)'
_diffrn_ambient_temperature 296.97
_diffrn_detector 'Hybrid Pixel Array Detector'
_diffrn_detector_area_resol_mean 10.0000
_diffrn_measured_fraction_theta_full 0.98
_diffrn_measured_fraction_theta_max 0.95
_diffrn_measurement_device 'four-circle diffractometer'
_diffrn_measurement_device_type 'XtaLAB Synergy, Dualflex, HyPix'
_diffrn_measurement_method '\w scans'
_diffrn_radiation_monochromator mirror
_diffrn_radiation_probe x-ray
_diffrn_radiation_source 'X-ray tube'
_diffrn_radiation_type 'Mo K\a'
_diffrn_radiation_wavelength 0.71073
_diffrn_reflns_av_R_equivalents 0.0207
_diffrn_reflns_av_unetI/netI 0.0137
_diffrn_reflns_limit_h_max 16
_diffrn_reflns_limit_h_min -16
_diffrn_reflns_limit_k_max 10
_diffrn_reflns_limit_k_min -9
_diffrn_reflns_limit_l_max 13
_diffrn_reflns_limit_l_min -13
_diffrn_reflns_number 20934
_diffrn_reflns_theta_full 37.6
_diffrn_reflns_theta_max 38.21
_diffrn_reflns_theta_min 3.52
_diffrn_source 'micro-focus sealed X-ray tube'
_exptl_absorpt_coefficient_mu 13.557
_exptl_absorpt_correction_T_max 0.717
_exptl_absorpt_correction_T_min 0.322
_exptl_absorpt_correction_type gaussian
_exptl_absorpt_process_details
;
CrysAlisPro 1.171.42.53a (Rigaku Oxford Diffraction, 2022)
Numerical absorption correction based on gaussian integration over
a multifaceted crystal model
Empirical absorption correction using spherical harmonics,
implemented in SCALE3 ABSPACK scaling algorithm.
;
_exptl_crystal_colour translucentlightorange
_exptl_crystal_density_diffrn 5.0665
_exptl_crystal_description prism
_exptl_crystal_F_000 596
_exptl_crystal_size_max 0.113
_exptl_crystal_size_mid 0.052
_exptl_crystal_size_min 0.039
_refine_diff_density_max 0.96
_refine_diff_density_min -0.82
_refine_ls_abs_structure_details '  2218 of Friedel pairs used in the refinement'
_refine_ls_abs_structure_Flack 0.292(16)
_refine_ls_extinction_coef 358(12)
_refine_ls_extinction_method 'B-C type 1 Gaussian isotropic (Becker & Coppens, 1974)'
_refine_ls_goodness_of_fit_gt 1.24
_refine_ls_goodness_of_fit_ref 1.24
_refine_ls_number_constraints 2
_refine_ls_number_parameters 91
_refine_ls_number_reflns 4534
_refine_ls_number_restraints 0
_refine_ls_R_factor_all 0.0138
_refine_ls_R_factor_gt 0.0136
_refine_ls_shift/su_max 0.0302
_refine_ls_shift/su_mean 0.0070
_refine_ls_structure_factor_coef F
_refine_ls_weighting_details w=1/(\s^2^(F)+0.0001F^2^)
_refine_ls_weighting_scheme sigma
_refine_ls_wR_factor_gt 0.0181
_refine_ls_wR_factor_ref 0.0182
_reflns_number_gt 4494
_reflns_number_total 4534
_reflns_threshold_expression I>3\s(I)
_cod_data_source_file d3dt03640e2.cif
_cod_data_source_block I_CCDC1
_cod_depositor_comments
;
The following automatic conversions were performed:

data item '_diffrn_radiation_probe' value 'X-ray' was changed to
'x-ray' in accordance with the
/home/data/users/saulius/crontab/automatic-downloads/rss-feeds/RSC/lib/dictionaries/cif_core.dic
dictionary named 'cif_core.dic' version 2.4.2 last updated on
2011-04-26.

Automatic conversion script
Id: cif_fix_values 8170 2020-07-09 18:12:32Z antanas 

 Adding full bibliography for 7714749--7714752.cif.
;
_cod_original_formula_sum 'Ce1 Cl1 Mo1 O4'
_cod_database_code 7714750

loop_
_space_group_symop_id
_space_group_symop_operation_xyz
1 x,y,z
2 x,-y,z+1/2

loop_
_atom_site_label
_atom_site_type_symbol
_atom_site_fract_x
_atom_site_fract_y
_atom_site_fract_z
_atom_site_adp_type
_atom_site_U_iso_or_equiv
_atom_site_site_symmetry_multiplicity
_atom_site_occupancy
_atom_site_calc_flag
_atom_site_refinement_flags
_atom_site_disorder_assembly
_atom_site_disorder_group
Mo1 Mo 0.06463(5) 0.50589(5) 0.72930(5) Uani 0.00512(8) 2 1 d . . .
Mo2 Mo 0.34954(5) 0.00201(6) 0.97764(5) Uani 0.00599(9) 2 1 d . . .
Ce1 Ce 0.49975(3) 0.45044(5) 0.76321(2) Uani 0.00708(8) 2 1 d . . .
Ce2 Ce 0.91378(3) 0.04967(5) 1.01256(2) Uani 0.00692(8) 2 1 d . . .
Cl1 Cl 0.68372(17) 1.0092(6) 0.76515(17) Uani 0.0135(3) 2 1 d . . .
Cl2 Cl 0.73163(19) 0.4896(6) 1.01397(16) Uani 0.0125(3) 2 1 d . . .
O1 O 0.4387(4) 0.2634(5) 1.0444(5) Uiso 0.0123(7) 2 1 d . . .
O2 O 0.4444(4) 0.7286(5) 0.9888(6) Uiso 0.0118(7) 2 1 d . . .
O3 O -0.0265(4) 0.7610(4) 0.7927(5) Uiso 0.0081(6) 2 1 d . . .
O4 O -0.0213(4) 0.2304(4) 0.7380(5) Uiso 0.0069(6) 2 1 d . . .
O5 O 0.1692(4) -0.0269(6) 1.0117(4) Uiso 0.0095(6) 2 1 d . . .
O6 O 0.2427(4) 0.4984(8) 0.7722(4) Uiso 0.0100(6) 2 1 d . . .
O7 O 0.3673(5) 0.0702(6) 0.7612(4) Uiso 0.0135(9) 2 1 d . . .
O8 O 0.0570(5) 0.5609(5) 0.5111(3) Uiso 0.0074(7) 2 1 d . . .

loop_
_atom_site_aniso_label
_atom_site_aniso_type_symbol
_atom_site_aniso_U_11
_atom_site_aniso_U_22
_atom_site_aniso_U_33
_atom_site_aniso_U_12
_atom_site_aniso_U_13
_atom_site_aniso_U_23
Mo1 Mo 0.00546(16) 0.00358(13) 0.00631(15) -0.00008(8) 0.00006(12) -0.00003(10)
Mo2 Mo 0.00635(16) 0.00703(15) 0.00458(15) 0.00009(8) 0.00024(12) 0.00010(10)
Ce1 Ce 0.00703(15) 0.00893(14) 0.00527(12) 0.00059(10) 0.00006(5) -0.00013(6)
Ce2 Ce 0.00749(15) 0.00751(13) 0.00575(12) 0.00061(10) 0.00002(5) 0.00003(6)
Cl1 Cl 0.0089(6) 0.0167(6) 0.0148(5) 0.0014(10) -0.0005(4) -0.0020(6)
Cl2 Cl 0.0094(6) 0.0158(6) 0.0123(5) 0.0014(10) -0.0001(4) -0.0008(6)

loop_
_atom_type_symbol
_atom_type_scat_dispersion_real
_atom_type_scat_dispersion_imag
_atom_type_scat_source
Ce -0.2486 2.6331 'International Tables Vol C tables 4.2.6.8 and 6.1.1.1'
Cl 0.1484 0.1585 'International Tables Vol C tables 4.2.6.8 and 6.1.1.1'
Mo -1.6832 0.6857 'International Tables Vol C tables 4.2.6.8 and 6.1.1.1'
O 0.0106 0.0060 'International Tables Vol C tables 4.2.6.8 and 6.1.1.1'

loop_
_exptl_crystal_face_index_h
_exptl_crystal_face_index_k
_exptl_crystal_face_index_l
_exptl_crystal_face_perp_dist
? ? ? ?

loop_
_geom_angle_atom_site_label_1
_geom_angle_atom_site_label_2
_geom_angle_atom_site_label_3
_geom_angle_site_symmetry_1
_geom_angle_site_symmetry_2
_geom_angle_site_symmetry_3
_geom_angle
_geom_angle_publ_flag
Ce2 Mo1 Ce2 1_455 . 2_464 132.084(14) ?
Ce2 Mo1 O3 1_455 . . 103.03(12) ?
Ce2 Mo1 O4 1_455 . . 34.61(12) ?
Ce2 Mo1 O6 1_455 . . 103.91(13) ?
Ce2 Mo1 O8 1_455 . . 134.40(12) ?
Ce2 Mo1 O8 1_455 . 2_565 43.79(9) ?
Ce2 Mo1 O3 2_464 . . 46.68(12) ?
Ce2 Mo1 O4 2_464 . . 119.76(12) ?
Ce2 Mo1 O6 2_464 . . 122.09(14) ?
Ce2 Mo1 O8 2_464 . . 49.54(11) ?
Ce2 Mo1 O8 2_464 . 2_565 127.67(9) ?
O3 Mo1 O4 . . . 120.07(16) ?
O3 Mo1 O6 . . . 116.26(18) ?
O3 Mo1 O8 . . . 96.20(17) ?
O3 Mo1 O8 . . 2_565 81.20(15) ?
O4 Mo1 O6 . . . 114.73(18) ?
O4 Mo1 O8 . . . 100.34(17) ?
O4 Mo1 O8 . . 2_565 78.23(15) ?
O6 Mo1 O8 . . . 103.78(19) ?
O6 Mo1 O8 . . 2_565 80.43(16) ?
O8 Mo1 O8 . . 2_565 175.74(19) ?
Ce1 Mo2 Ce1 . . 2_555 132.162(15) ?
Ce1 Mo2 O1 . . . 46.86(13) ?
Ce1 Mo2 O2 . . 1_545 118.30(13) ?
Ce1 Mo2 O5 . . . 124.18(11) ?
Ce1 Mo2 O7 . . . 46.17(13) ?
Ce1 Mo2 O7 . . 2_555 126.55(11) ?
Ce1 Mo2 O1 2_555 . . 103.08(12) ?
Ce1 Mo2 O2 2_555 . 1_545 34.45(14) ?
Ce1 Mo2 O5 2_555 . . 102.46(11) ?
Ce1 Mo2 O7 2_555 . . 134.89(14) ?
Ce1 Mo2 O7 2_555 . 2_555 41.54(10) ?
O1 Mo2 O2 . . 1_545 118.41(17) ?
O1 Mo2 O5 . . . 119.69(17) ?
O1 Mo2 O7 . . . 93.03(19) ?
O1 Mo2 O7 . . 2_555 80.25(17) ?
O2 Mo2 O5 1_545 . . 113.43(17) ?
O2 Mo2 O7 1_545 . . 101.10(19) ?
O2 Mo2 O7 1_545 . 2_555 76.00(17) ?
O5 Mo2 O7 . . . 105.4(2) ?
O5 Mo2 O7 . . 2_555 84.46(17) ?
O7 Mo2 O7 . . 2_555 170.0(2) ?
Mo2 Ce1 Mo2 . . 2_554 67.100(10) ?
Mo2 Ce1 Ce1 . . 2_564 126.983(10) ?
Mo2 Ce1 Ce1 . . 2_565 67.386(8) ?
Mo2 Ce1 Cl1 . . 1_545 67.02(4) ?
Mo2 Ce1 Cl2 . . . 92.07(5) ?
Mo2 Ce1 Cl2 . . 2_564 136.75(6) ?
Mo2 Ce1 O1 . . . 31.30(8) ?
Mo2 Ce1 O1 . . 2_564 139.51(9) ?
Mo2 Ce1 O2 . . . 92.51(8) ?
Mo2 Ce1 O2 . . 2_564 91.80(8) ?
Mo2 Ce1 O6 . . . 69.78(10) ?
Mo2 Ce1 O7 . . . 30.24(7) ?
Mo2 Ce1 Ce1 2_554 . 2_564 60.079(8) ?
Mo2 Ce1 Ce1 2_554 . 2_565 134.311(10) ?
Mo2 Ce1 Cl1 2_554 . 1_545 69.14(4) ?
Mo2 Ce1 Cl2 2_554 . . 137.72(6) ?
Mo2 Ce1 Cl2 2_554 . 2_564 87.91(5) ?
Mo2 Ce1 O1 2_554 . . 98.40(8) ?
Mo2 Ce1 O1 2_554 . 2_564 87.28(8) ?
Mo2 Ce1 O2 2_554 . . 144.46(9) ?
Mo2 Ce1 O2 2_554 . 2_564 24.71(8) ?
Mo2 Ce1 O6 2_554 . . 73.53(9) ?
Mo2 Ce1 O7 2_554 . . 36.88(7) ?
Ce1 Ce1 Ce1 2_564 . 2_565 163.559(9) ?
Ce1 Ce1 Cl1 2_564 . 1_545 97.04(3) ?
Ce1 Ce1 Cl2 2_564 . . 130.48(3) ?
Ce1 Ce1 Cl2 2_564 . 2_564 47.77(3) ?
Ce1 Ce1 O1 2_564 . . 158.10(8) ?
Ce1 Ce1 O1 2_564 . 2_564 37.62(9) ?
Ce1 Ce1 O2 2_564 . . 128.74(9) ?
Ce1 Ce1 O2 2_564 . 2_564 35.60(8) ?
Ce1 Ce1 O6 2_564 . . 90.74(8) ?
Ce1 Ce1 O7 2_564 . . 96.77(7) ?
Ce1 Ce1 Cl1 2_565 . 1_545 96.49(3) ?
Ce1 Ce1 Cl2 2_565 . . 47.86(3) ?
Ce1 Ce1 Cl2 2_565 . 2_564 129.71(3) ?
Ce1 Ce1 O1 2_565 . . 36.25(8) ?
Ce1 Ce1 O1 2_565 . 2_564 126.90(9) ?
Ce1 Ce1 O2 2_565 . . 35.66(9) ?
Ce1 Ce1 O2 2_565 . 2_564 158.93(8) ?
Ce1 Ce1 O6 2_565 . . 87.42(8) ?
Ce1 Ce1 O7 2_565 . . 97.47(7) ?
Cl1 Ce1 Cl2 1_545 . . 68.87(7) ?
Cl1 Ce1 Cl2 1_545 . 2_564 71.31(7) ?
Cl1 Ce1 O1 1_545 . . 77.02(8) ?
Cl1 Ce1 O1 1_545 . 2_564 133.59(10) ?
Cl1 Ce1 O2 1_545 . . 130.98(10) ?
Cl1 Ce1 O2 1_545 . 2_564 77.26(9) ?
Cl1 Ce1 O6 1_545 . . 130.93(11) ?
Cl1 Ce1 O7 1_545 . . 64.37(12) ?
Cl2 Ce1 Cl2 . . 2_564 83.36(4) ?
Cl2 Ce1 O1 . . . 67.50(10) ?
Cl2 Ce1 O1 . . 2_564 126.38(11) ?
Cl2 Ce1 O2 . . . 67.94(11) ?
Cl2 Ce1 O2 . . 2_564 141.14(10) ?
Cl2 Ce1 O6 . . . 135.08(8) ?
Cl2 Ce1 O7 . . . 116.04(11) ?
Cl2 Ce1 O1 2_564 . . 143.00(10) ?
Cl2 Ce1 O1 2_564 . 2_564 68.33(11) ?
Cl2 Ce1 O2 2_564 . . 124.32(10) ?
Cl2 Ce1 O2 2_564 . 2_564 67.83(10) ?
Cl2 Ce1 O6 2_564 . . 137.86(9) ?
Cl2 Ce1 O7 2_564 . . 117.72(11) ?
O1 Ce1 O1 . . 2_564 147.90(13) ?
O1 Ce1 O2 . . . 65.90(11) ?
O1 Ce1 O2 . . 2_564 123.09(11) ?
O1 Ce1 O6 . . . 78.18(13) ?
O1 Ce1 O7 . . . 61.54(11) ?
O1 Ce1 O2 2_564 . . 91.31(12) ?
O1 Ce1 O2 2_564 . 2_564 67.07(11) ?
O1 Ce1 O6 2_564 . . 73.20(13) ?
O1 Ce1 O7 2_564 . . 117.37(12) ?
O2 Ce1 O2 . . 2_564 150.37(13) ?
O2 Ce1 O6 . . . 72.11(13) ?
O2 Ce1 O7 . . . 117.65(12) ?
O2 Ce1 O6 2_564 . . 81.99(13) ?
O2 Ce1 O7 2_564 . . 61.59(11) ?
O6 Ce1 O7 . . . 66.61(15) ?
Mo1 Ce2 Mo1 1_655 . 2_665 67.086(10) ?
Mo1 Ce2 Ce2 1_655 . 2_554 60.518(7) ?
Mo1 Ce2 Ce2 1_655 . 2_555 133.918(9) ?
Mo1 Ce2 Cl1 1_655 . 1_545 86.69(5) ?
Mo1 Ce2 Cl1 1_655 . 2_565 139.69(6) ?
Mo1 Ce2 Cl2 1_655 . . 68.76(4) ?
Mo1 Ce2 O3 1_655 . 1_645 87.93(8) ?
Mo1 Ce2 O3 1_655 . 2_665 97.77(7) ?
Mo1 Ce2 O4 1_655 . 1_655 24.10(7) ?
Mo1 Ce2 O4 1_655 . 2_655 142.38(8) ?
Mo1 Ce2 O5 1_655 . 1_655 75.33(8) ?
Mo1 Ce2 O8 1_655 . 2_665 36.62(6) ?
Mo1 Ce2 Ce2 2_665 . 2_554 127.373(10) ?
Mo1 Ce2 Ce2 2_665 . 2_555 66.982(8) ?
Mo1 Ce2 Cl1 2_665 . 1_545 135.09(7) ?
Mo1 Ce2 Cl1 2_665 . 2_565 93.27(5) ?
Mo1 Ce2 Cl2 2_665 . . 67.26(4) ?
Mo1 Ce2 O3 2_665 . 1_645 139.90(8) ?
Mo1 Ce2 O3 2_665 . 2_665 30.70(7) ?
Mo1 Ce2 O4 2_665 . 1_655 91.15(7) ?
Mo1 Ce2 O4 2_665 . 2_655 91.32(7) ?
Mo1 Ce2 O5 2_665 . 1_655 73.82(8) ?
Mo1 Ce2 O8 2_665 . 2_665 30.60(6) ?
Ce2 Ce2 Ce2 2_554 . 2_555 163.523(9) ?
Ce2 Ce2 Cl1 2_554 . 1_545 47.99(3) ?
Ce2 Ce2 Cl1 2_554 . 2_565 130.32(3) ?
Ce2 Ce2 Cl2 2_554 . . 97.01(2) ?
Ce2 Ce2 O3 2_554 . 1_645 37.59(8) ?
Ce2 Ce2 O3 2_554 . 2_665 157.97(8) ?
Ce2 Ce2 O4 2_554 . 1_655 36.45(7) ?
Ce2 Ce2 O4 2_554 . 2_655 128.14(8) ?
Ce2 Ce2 O5 2_554 . 1_655 88.36(8) ?
Ce2 Ce2 O8 2_554 . 2_665 96.77(6) ?
Ce2 Ce2 Cl1 2_555 . 1_545 130.28(3) ?
Ce2 Ce2 Cl1 2_555 . 2_565 47.18(3) ?
Ce2 Ce2 Cl2 2_555 . . 96.58(2) ?
Ce2 Ce2 O3 2_555 . 1_645 126.83(8) ?
Ce2 Ce2 O3 2_555 . 2_665 36.53(7) ?
Ce2 Ce2 O4 2_555 . 1_655 157.59(8) ?
Ce2 Ce2 O4 2_555 . 2_655 36.50(8) ?
Ce2 Ce2 O5 2_555 . 1_655 88.70(8) ?
Ce2 Ce2 O8 2_555 . 2_665 97.30(6) ?
Cl1 Ce2 Cl1 1_545 . 2_565 83.79(4) ?
Cl1 Ce2 Cl2 1_545 . . 69.47(7) ?
Cl1 Ce2 O3 1_545 . 1_645 69.49(10) ?
Cl1 Ce2 O3 1_545 . 2_665 141.42(9) ?
Cl1 Ce2 O4 1_545 . 1_655 68.71(9) ?
Cl1 Ce2 O4 1_545 . 2_655 127.60(10) ?
Cl1 Ce2 O5 1_545 . 1_655 135.62(9) ?
Cl1 Ce2 O8 1_545 . 2_665 116.74(10) ?
Cl1 Ce2 Cl2 2_565 . . 71.21(7) ?
Cl1 Ce2 O3 2_565 . 1_645 124.28(10) ?
Cl1 Ce2 O3 2_565 . 2_665 68.11(9) ?
Cl1 Ce2 O4 2_565 . 1_655 144.59(9) ?
Cl1 Ce2 O4 2_565 . 2_655 68.08(10) ?
Cl1 Ce2 O5 2_565 . 1_655 134.68(9) ?
Cl1 Ce2 O8 2_565 . 2_665 118.72(10) ?
Cl2 Ce2 O3 . . 1_645 133.46(9) ?
Cl2 Ce2 O3 . . 2_665 76.54(8) ?
Cl2 Ce2 O4 . . 1_655 78.29(8) ?
Cl2 Ce2 O4 . . 2_655 132.39(8) ?
Cl2 Ce2 O5 . . 1_655 134.62(9) ?
Cl2 Ce2 O8 . . 2_665 65.55(10) ?
O3 Ce2 O3 1_645 . 2_665 148.56(12) ?
O3 Ce2 O4 1_645 . 1_655 67.09(10) ?
O3 Ce2 O4 1_645 . 2_655 90.60(11) ?
O3 Ce2 O5 1_645 . 1_655 69.62(12) ?
O3 Ce2 O8 1_645 . 2_665 116.95(11) ?
O3 Ce2 O4 2_665 . 1_655 121.85(10) ?
O3 Ce2 O4 2_665 . 2_655 66.20(10) ?
O3 Ce2 O5 2_665 . 1_655 81.91(11) ?
O3 Ce2 O8 2_665 . 2_665 61.29(9) ?
O4 Ce2 O4 1_655 . 2_655 146.94(11) ?
O4 Ce2 O5 1_655 . 1_655 80.12(11) ?
O4 Ce2 O8 1_655 . 2_665 60.60(9) ?
O4 Ce2 O5 2_655 . 1_655 69.00(12) ?
O4 Ce2 O8 2_655 . 2_665 115.50(10) ?
O5 Ce2 O8 1_655 . 2_665 69.08(12) ?
Ce1 Cl1 Ce2 1_565 . 1_565 111.01(9) ?
Ce1 Cl1 Ce2 1_565 . 2_564 120.39(9) ?
Ce2 Cl1 Ce2 1_565 . 2_564 84.83(4) ?
Ce1 Cl2 Ce1 . . 2_565 84.37(5) ?
Ce1 Cl2 Ce2 . . . 110.65(8) ?
Ce1 Cl2 Ce2 2_565 . . 121.04(8) ?
Mo2 O1 Ce1 . . . 101.84(18) ?
Mo2 O1 Ce1 . . 2_565 151.0(2) ?
Ce1 O1 Ce1 . . 2_565 106.13(11) ?
Mo2 O2 Ce1 1_565 . . 129.6(2) ?
Mo2 O2 Ce1 1_565 . 2_565 120.8(2) ?
Ce1 O2 Ce1 . . 2_565 108.74(12) ?
Mo1 O3 Ce2 . . 1_465 150.0(2) ?
Mo1 O3 Ce2 . . 2_464 102.61(17) ?
Ce2 O3 Ce2 1_465 . 2_464 105.88(10) ?
Mo1 O4 Ce2 . . 1_455 121.30(18) ?
Mo1 O4 Ce2 . . 2_454 131.55(19) ?
Ce2 O4 Ce2 1_455 . 2_454 107.06(10) ?
Mo2 O5 Ce2 . . 1_455 161.97(19) ?
Mo1 O6 Ce1 . . . 166.08(19) ?
Mo2 O7 Mo2 . . 2_554 154.6(2) ?
Mo2 O7 Ce1 . . . 103.58(16) ?
Mo2 O7 Ce1 2_554 . . 101.57(13) ?
Mo1 O8 Mo1 . . 2_564 159.37(18) ?
Mo1 O8 Ce2 . . 2_464 99.86(14) ?
Mo1 O8 Ce2 2_564 . 2_464 99.59(11) ?

loop_
_geom_bond_atom_site_label_1
_geom_bond_atom_site_label_2
_geom_bond_site_symmetry_1
_geom_bond_site_symmetry_2
_geom_bond_distance
_geom_bond_publ_flag
Mo1 Ce2 . 1_455 3.7593(4) ?
Mo1 Ce2 . 2_464 3.4165(4) ?
Mo1 O3 . . 1.787(3) ?
Mo1 O4 . . 1.796(3) ?
Mo1 O6 . . 1.735(4) ?
Mo1 O8 . . 1.765(3) ?
Mo1 O8 . 2_565 2.274(3) ?
Mo2 Ce1 . . 3.4225(4) ?
Mo2 Ce1 . 2_555 3.7523(4) ?
Mo2 O1 . . 1.817(3) ?
Mo2 O2 . 1_545 1.827(3) ?
Mo2 O5 . . 1.752(4) ?
Mo2 O7 . . 1.774(3) ?
Mo2 O7 . 2_555 2.299(3) ?
Ce1 Ce1 . 2_564 4.0160(3) ?
Ce1 Ce1 . 2_565 4.0160(3) ?
Ce1 Cl1 . 1_545 3.102(3) ?
Ce1 Cl2 . . 2.9880(16) ?
Ce1 Cl2 . 2_564 2.9923(16) ?
Ce1 O1 . . 2.552(4) ?
Ce1 O1 . 2_564 2.472(4) ?
Ce1 O2 . . 2.469(4) ?
Ce1 O2 . 2_564 2.472(4) ?
Ce1 O6 . . 2.472(4) ?
Ce1 O7 . . 2.540(4) ?
Ce2 Ce2 . 2_554 4.0162(3) ?
Ce2 Ce2 . 2_555 4.0162(3) ?
Ce2 Cl1 . 1_545 2.9579(15) ?
Ce2 Cl1 . 2_565 2.9965(16) ?
Ce2 Cl2 . . 3.086(3) ?
Ce2 O3 . 1_645 2.485(3) ?
Ce2 O3 . 2_665 2.547(4) ?
Ce2 O4 . 1_655 2.499(4) ?
Ce2 O4 . 2_655 2.496(3) ?
Ce2 O5 . 1_655 2.479(4) ?
Ce2 O8 . 2_665 2.638(4) ?

loop_
_geom_hbond_atom_site_label_D
_geom_hbond_atom_site_label_H
_geom_hbond_atom_site_label_A
_geom_hbond_site_symmetry_D
_geom_hbond_site_symmetry_H
_geom_hbond_site_symmetry_A
_geom_hbond_distance_DH
_geom_hbond_distance_HA
_geom_hbond_distance_DA
_geom_hbond_angle_DHA
_geom_hbond_publ_flag
? ? ? ? ? ? ? ? ? ? ?

loop_
_geom_torsion_atom_site_label_1
_geom_torsion_atom_site_label_2
_geom_torsion_atom_site_label_3
_geom_torsion_atom_site_label_4
_geom_torsion_site_symmetry_1
_geom_torsion_site_symmetry_2
_geom_torsion_site_symmetry_3
_geom_torsion_site_symmetry_4
_geom_torsion
_geom_torsion_publ_flag
? ? ? ? ? ? ? ? ? ?

loop_
_restr_angle_atom_site_label_1
_restr_angle_site_symmetry_1
_restr_angle_atom_site_label_2
_restr_angle_site_symmetry_2
_restr_angle_atom_site_label_3
_restr_angle_site_symmetry_3
_restr_angle_target
_restr_angle_target_weight_param
? ? ? ? ? ? ? ?

loop_
_restr_distance_atom_site_label_1
_restr_distance_site_symmetry_1
_restr_distance_atom_site_label_2
_restr_distance_site_symmetry_2
_restr_distance_target
_restr_distance_target_weight_param
? ? ? ? ? ?

loop_
_restr_equal_angle_atom_site_label_1
_restr_equal_angle_site_symmetry_1
_restr_equal_angle_atom_site_label_2
_restr_equal_angle_site_symmetry_2
_restr_equal_angle_atom_site_label_3
_restr_equal_angle_site_symmetry_3
_restr_equal_angle_class_class_id
_restr_equal_angle_class_target_weight_param
? ? ? ? ? ? ? ?

loop_
_restr_equal_distance_atom_site_label_1
_restr_equal_distance_site_symmetry_1
_restr_equal_distance_atom_site_label_2
_restr_equal_distance_site_symmetry_2
_restr_equal_distance_class_class_id
_restr_equal_distance_class_target_weight_param
? ? ? ? ? ?

loop_
_restr_equal_torsion_atom_site_label_1
_restr_equal_torsion_site_symmetry_1
_restr_equal_torsion_atom_site_label_2
_restr_equal_torsion_site_symmetry_2
_restr_equal_torsion_atom_site_label_3
_restr_equal_torsion_site_symmetry_3
_restr_equal_torsion_atom_site_label_4
_restr_equal_torsion_site_symmetry_4
_restr_equal_torsion_class_class_id
_restr_equal_torsion_class_target_weight_param
? ? ? ? ? ? ? ? ? ?

loop_
_restr_torsion_atom_site_label_1
_restr_torsion_site_symmetry_1
_restr_torsion_atom_site_label_2
_restr_torsion_site_symmetry_2
_restr_torsion_atom_site_label_3
_restr_torsion_site_symmetry_3
_restr_torsion_atom_site_label_4
_restr_torsion_site_symmetry_4
_restr_torsion_angle_target
_restr_torsion_weight_param
? ? ? ? ? ? ? ? ? ?

loop_
_twin_individual_id
_twin_individual_mass_fraction_refined
_twin_individual_twin_matrix_11
_twin_individual_twin_matrix_12
_twin_individual_twin_matrix_13
_twin_individual_twin_matrix_21
_twin_individual_twin_matrix_22
_twin_individual_twin_matrix_23
_twin_individual_twin_matrix_31
_twin_individual_twin_matrix_32
_twin_individual_twin_matrix_33
1 0.36(3) 1 0 0 0 1 0 0 0 1
2 0.256(15) 1 0 0 0 -1 0 0 0 -1
3 0.090(15) -1 0 0 0 1 0 0 0 1
4 0.292(16) -1 0 0 0 -1 0 0 0 -1

loop_
_jana_atom_site_adp_c_label
_jana_atom_site_adp_c_type_symbol
_jana_atom_site_adp_c_111
_jana_atom_site_adp_c_112
_jana_atom_site_adp_c_113
_jana_atom_site_adp_c_122
_jana_atom_site_adp_c_123
_jana_atom_site_adp_c_133
_jana_atom_site_adp_c_222
_jana_atom_site_adp_c_223
_jana_atom_site_adp_c_233
_jana_atom_site_adp_c_333
? ? ? ? ? ? ? ? ? ? ? ?

loop_
_jana_atom_site_adp_d_label
_jana_atom_site_adp_d_type_symbol
_jana_atom_site_adp_d_1111
_jana_atom_site_adp_d_1112
_jana_atom_site_adp_d_1113
_jana_atom_site_adp_d_1122
_jana_atom_site_adp_d_1123
_jana_atom_site_adp_d_1133
_jana_atom_site_adp_d_1222
_jana_atom_site_adp_d_1223
_jana_atom_site_adp_d_1233
_jana_atom_site_adp_d_1333
_jana_atom_site_adp_d_2222
_jana_atom_site_adp_d_2223
_jana_atom_site_adp_d_2233
_jana_atom_site_adp_d_2333
_jana_atom_site_adp_d_3333
? ? ? ? ? ? ? ? ? ? ? ? ? ? ? ? ?

loop_
_jana_atom_site_adp_e_label
_jana_atom_site_adp_e_type_symbol
_jana_atom_site_adp_e_11111
_jana_atom_site_adp_e_11112
_jana_atom_site_adp_e_11113
_jana_atom_site_adp_e_11122
_jana_atom_site_adp_e_11123
_jana_atom_site_adp_e_11133
_jana_atom_site_adp_e_11222
_jana_atom_site_adp_e_11223
_jana_atom_site_adp_e_11233
_jana_atom_site_adp_e_11333
_jana_atom_site_adp_e_12222
_jana_atom_site_adp_e_12223
_jana_atom_site_adp_e_12233
_jana_atom_site_adp_e_12333
_jana_atom_site_adp_e_13333
_jana_atom_site_adp_e_22222
_jana_atom_site_adp_e_22223
_jana_atom_site_adp_e_22233
_jana_atom_site_adp_e_22333
_jana_atom_site_adp_e_23333
_jana_atom_site_adp_e_33333
? ? ? ? ? ? ? ? ? ? ? ? ? ? ? ? ? ? ? ? ? ? ?

loop_
_jana_atom_site_adp_f_label
_jana_atom_site_adp_f_type_symbol
_jana_atom_site_adp_f_111111
_jana_atom_site_adp_f_111112
_jana_atom_site_adp_f_111113
_jana_atom_site_adp_f_111122
_jana_atom_site_adp_f_111123
_jana_atom_site_adp_f_111133
_jana_atom_site_adp_f_111222
_jana_atom_site_adp_f_111223
_jana_atom_site_adp_f_111233
_jana_atom_site_adp_f_111333
_jana_atom_site_adp_f_112222
_jana_atom_site_adp_f_112223
_jana_atom_site_adp_f_112233
_jana_atom_site_adp_f_112333
_jana_atom_site_adp_f_113333
_jana_atom_site_adp_f_122222
_jana_atom_site_adp_f_122223
_jana_atom_site_adp_f_122233
_jana_atom_site_adp_f_122333
_jana_atom_site_adp_f_123333
_jana_atom_site_adp_f_133333
_jana_atom_site_adp_f_222222
_jana_atom_site_adp_f_222223
_jana_atom_site_adp_f_222233
_jana_atom_site_adp_f_222333
_jana_atom_site_adp_f_223333
_jana_atom_site_adp_f_233333
_jana_atom_site_adp_f_333333
? ? ? ? ? ? ? ? ? ? ? ? ? ? ? ? ? ? ? ? ? ? ? ? ? ? ? ? ? ?
